data_7222232
loop_
_publ_author_name
'Soni, Jigar Y.'
'Sanghvi, Shridhar'
'Devkar, Ranjitsinh V.'
'Thakore, Sonal'

_publ_section_title
;
 Synthesis and evaluation of novel quinuclidinone derivatives as potential
 anti-proliferative agents
;
_journal_name_full 'RSC Adv.'
_journal_paper_doi 10.1039/C5RA15127A
_journal_year 2015
_chemical_formula_moiety 'C21 H19 Br N2 O2'
_chemical_formula_sum 'C21 H19 Br N2 O2'
_chemical_formula_weight 411.30
_space_group_crystal_system triclinic
_space_group_IT_number 2
_space_group_name_Hall '-P 1'
_space_group_name_H-M_alt 'P -1'
_symmetry_space_group_name_Hall '-P 1'
_symmetry_space_group_name_H-M 'P -1'
_atom_sites_solution_primary iterative
_audit_creation_date 2014-09-22
_audit_creation_method
;
  Olex2 1.2
  (compiled Apr 23 2013 17:59:47, GUI svn.r4466)
;
_audit_update_record
;
2014-09-22 deposited with the CCDC.
2015-09-14 downloaded from the CCDC.
;
_cell_angle_alpha 75.954(6)
_cell_angle_beta 80.580(5)
_cell_angle_gamma 74.016(5)
_cell_formula_units_Z 2
_cell_length_a 9.1410(4)
_cell_length_b 9.6496(7)
_cell_length_c 11.1631(8)
_cell_measurement_reflns_used 3847
_cell_measurement_temperature 293
_cell_measurement_theta_max 75.3290
_cell_measurement_theta_min 4.1010
_cell_volume 913.33(11)
_computing_cell_refinement
;
CrysAlisPro, Agilent Technologies,
Version 1.171.36.28 (release 01-02-2013 CrysAlis171 .NET)
(compiled Feb  1 2013,16:14:44)
;
_computing_data_collection
;
CrysAlisPro, Agilent Technologies,
Version 1.171.36.28 (release 01-02-2013 CrysAlis171 .NET)
(compiled Feb  1 2013,16:14:44)
;
_computing_data_reduction
;
CrysAlisPro, Agilent Technologies,
Version 1.171.36.28 (release 01-02-2013 CrysAlis171 .NET)
(compiled Feb  1 2013,16:14:44)
;
_computing_molecular_graphics
;
O. V. Dolomanov, L. J. Bourhis, R. J. Gildea, J. A. K. Howard and H. Puschmann,
OLEX2: a complete structure solution, refinement and analysis program.
J. Appl. Cryst. (2009). 42, 339-341.
;
_computing_publication_material
;
O. V. Dolomanov, L. J. Bourhis, R. J. Gildea, J. A. K. Howard and H. Puschmann,
OLEX2: a complete structure solution, refinement and analysis program.
J. Appl. Cryst. (2009). 42, 339-341.
;
_computing_structure_refinement
;
olex2.refine (L.J. Bourhis, O.V. Dolomanov, R.J. Gildea, J.A.K. Howard,
H. Puschmann, in preparation, 2011)
;
_computing_structure_solution 'SUPERFLIP, J. Appl. Cryst. (2007) 40, 786-790'
_diffrn_ambient_temperature 293
_diffrn_detector_area_resol_mean 8.0851
_diffrn_measured_fraction_theta_full 0.9308
_diffrn_measured_fraction_theta_max 0.9915
_diffrn_measurement_details
;
  1 omega  -99.00    0.00   1.0000    1.0000
omega____ theta____ kappa____ phi______ frames
    -      -26.3214  -57.0000   90.0000 99

  2 omega  -55.00   -8.00   1.0000    1.0000
omega____ theta____ kappa____ phi______ frames
    -      -26.3214  -57.0000    0.0000 47

  3 omega -115.00  -48.00   1.0000    1.0000
omega____ theta____ kappa____ phi______ frames
    -      -26.3214 -178.0000 -180.0000 67

  4 omega   11.00   52.00   1.0000    1.0000
omega____ theta____ kappa____ phi______ frames
    -      -26.3214   38.0000 -120.0000 41

  5 omega  -30.00    8.00   1.0000    1.0000
omega____ theta____ kappa____ phi______ frames
    -      -26.3214   38.0000 -120.0000 38

  6 omega  -99.00  -66.00   1.0000    1.0000
omega____ theta____ kappa____ phi______ frames
    -      -26.3214  -57.0000    0.0000 33

  7 omega -152.00  -86.00   1.0000    1.8000
omega____ theta____ kappa____ phi______ frames
    -      -72.5000 -111.0000  120.0000 66

  8 omega -129.00  -68.00   1.0000    1.8000
omega____ theta____ kappa____ phi______ frames
    -      -72.5000  178.0000   90.0000 61

  9 omega -152.00  -70.00   1.0000    1.8000
omega____ theta____ kappa____ phi______ frames
    -      -72.5000  -38.0000  -30.0000 82

 10 omega  -39.00    8.00   1.0000    1.8000
omega____ theta____ kappa____ phi______ frames
    -      -72.5000   32.0000  -30.0000 47

 11 omega  -56.00    6.00   1.0000    1.8000
omega____ theta____ kappa____ phi______ frames
    -      -72.5000   21.0000 -120.0000 62

 12 omega  -21.00    5.00   1.0000    1.8000
omega____ theta____ kappa____ phi______ frames
    -      -72.5000  104.0000   60.0000 26

 13 omega  -51.00    5.00   1.0000    1.8000
omega____ theta____ kappa____ phi______ frames
    -      -72.5000   43.0000  120.0000 56

 14 omega  -56.00  -25.00   1.0000    1.8000
omega____ theta____ kappa____ phi______ frames
    -      -72.5000  -38.0000  -30.0000 31

 15 omega  -74.00  -34.00   1.0000    1.8000
omega____ theta____ kappa____ phi______ frames
    -      -72.5000  104.0000   60.0000 40

 16 omega   67.00  132.00   1.0000    1.8000
omega____ theta____ kappa____ phi______ frames
    -       75.1607   64.0000 -150.0000 65

 17 omega   57.00  150.00   1.0000    1.8000
omega____ theta____ kappa____ phi______ frames
    -       75.1607  178.0000  120.0000 93

 18 omega   39.00  106.00   1.0000    1.8000
omega____ theta____ kappa____ phi______ frames
    -       75.1607  -64.0000 -120.0000 67

 19 omega   87.00  147.00   1.0000    1.8000
omega____ theta____ kappa____ phi______ frames
    -       75.1607  142.0000 -104.0000 60

 20 omega   88.00  114.00   1.0000    1.8000
omega____ theta____ kappa____ phi______ frames
    -       75.1607  178.0000    0.0000 26

 21 omega   86.00  112.00   1.0000    1.8000
omega____ theta____ kappa____ phi______ frames
    -      124.0000   77.0000  120.0000 26

 22 omega   43.00  101.00   1.0000    1.8000
omega____ theta____ kappa____ phi______ frames
    -      124.0000  -21.0000  150.0000 58

 23 omega  119.00  178.00   1.0000    1.8000
omega____ theta____ kappa____ phi______ frames
    -      124.0000  138.0000 -180.0000 59

 24 omega   68.00   94.00   1.0000    1.8000
omega____ theta____ kappa____ phi______ frames
    -      124.0000  -43.0000   30.0000 26

 25 omega  135.00  166.00   1.0000    1.8000
omega____ theta____ kappa____ phi______ frames
    -      124.0000  104.0000  -30.0000 31

 26 omega  108.00  134.00   1.0000    1.8000
omega____ theta____ kappa____ phi______ frames
    -      124.0000  104.0000  -90.0000 26

 27 omega   41.00   97.00   1.0000    1.8000
omega____ theta____ kappa____ phi______ frames
    -      124.0000    0.0000  -90.0000 56

 28 omega  129.00  155.00   1.0000    1.8000
omega____ theta____ kappa____ phi______ frames
    -      124.0000    0.0000  -90.0000 26

 29 omega   57.00  113.00   1.0000    1.8000
omega____ theta____ kappa____ phi______ frames
    -      124.0000 -104.0000    0.0000 56

 30 omega   44.00  111.00   1.0000    1.8000
omega____ theta____ kappa____ phi______ frames
    -      124.0000 -104.0000 -150.0000 67

 31 omega   45.00   80.00   1.0000    1.8000
omega____ theta____ kappa____ phi______ frames
    -      124.0000  -32.0000    0.0000 35

 32 omega  112.00  174.00   1.0000    1.8000
omega____ theta____ kappa____ phi______ frames
    -      124.0000   77.0000   60.0000 62

 33 omega   91.00  177.00   1.0000    1.8000
omega____ theta____ kappa____ phi______ frames
    -      124.0000   65.0000   90.0000 86

 34 omega   44.00   94.00   1.0000    1.8000
omega____ theta____ kappa____ phi______ frames
    -      124.0000  -21.0000  -30.0000 50

 35 omega  123.00  165.00   1.0000    1.8000
omega____ theta____ kappa____ phi______ frames
    -      124.0000  138.0000   30.0000 42

 36 omega   69.00   95.00   1.0000    1.8000
omega____ theta____ kappa____ phi______ frames
    -      124.0000 -104.0000  -60.0000 26

 37 omega   50.00   90.00   1.0000    1.8000
omega____ theta____ kappa____ phi______ frames
    -      124.0000  -65.0000  -90.0000 40

 38 omega   49.00   74.00   1.0000    1.8000
omega____ theta____ kappa____ phi______ frames
    -      124.0000 -104.0000   90.0000 25

 39 omega   51.00   93.00   1.0000    1.8000
omega____ theta____ kappa____ phi______ frames
    -      124.0000  -43.0000 -180.0000 42

 40 omega  153.00  178.00   1.0000    1.8000
omega____ theta____ kappa____ phi______ frames
    -      124.0000   77.0000  150.0000 25

 41 omega   80.00  109.00   1.0000    1.8000
omega____ theta____ kappa____ phi______ frames
    -      124.0000 -104.0000   90.0000 29

 42 omega   73.00  103.00   1.0000    1.8000
omega____ theta____ kappa____ phi______ frames
    -      124.0000  -21.0000  -90.0000 30

 43 omega   97.00  122.00   1.0000    1.8000
omega____ theta____ kappa____ phi______ frames
    -      124.0000 -128.0000   10.0000 25

 44 omega   83.00  110.00   1.0000    1.8000
omega____ theta____ kappa____ phi______ frames
    -      124.0000 -104.0000 -180.0000 27

 45 omega   52.00   90.00   1.0000    1.8000
omega____ theta____ kappa____ phi______ frames
    -      124.0000 -104.0000   30.0000 38

 46 omega   48.00   74.00   1.0000    1.8000
omega____ theta____ kappa____ phi______ frames
    -      124.0000 -128.0000   10.0000 26

 47 omega   49.00   98.00   1.0000    1.8000
omega____ theta____ kappa____ phi______ frames
    -      124.0000  -21.0000   60.0000 49

 48 omega   52.00  151.00   1.0000    1.8000
omega____ theta____ kappa____ phi______ frames
    -      124.0000  -65.0000   60.0000 99

 49 omega   71.00   99.00   1.0000    1.8000
omega____ theta____ kappa____ phi______ frames
    -      124.0000  -54.0000 -180.0000 28

 50 omega   86.00  112.00   1.0000    1.8000
omega____ theta____ kappa____ phi______ frames
    -      124.0000 -104.0000  120.0000 26

 51 omega   42.00  112.00   1.0000    1.8000
omega____ theta____ kappa____ phi______ frames
    -      124.0000 -104.0000 -120.0000 70

 52 omega   47.00   73.00   1.0000    1.8000
omega____ theta____ kappa____ phi______ frames
    -      124.0000 -104.0000   60.0000 26

 53 omega  124.00  149.00   1.0000    1.8000
omega____ theta____ kappa____ phi______ frames
    -      124.0000   65.0000   30.0000 25

 54 omega  114.00  177.00   1.0000    1.8000
omega____ theta____ kappa____ phi______ frames
    -      124.0000   77.0000  120.0000 63

 55 omega   78.00  103.00   1.0000    1.8000
omega____ theta____ kappa____ phi______ frames
    -      124.0000 -104.0000  150.0000 25

 56 omega  110.00  135.00   1.0000    1.8000
omega____ theta____ kappa____ phi______ frames
    -      124.0000  -89.0000  120.0000 25

 57 omega   88.00  125.00   1.0000    1.8000
omega____ theta____ kappa____ phi______ frames
    -      124.0000   77.0000  150.0000 37
;
_diffrn_measurement_device_type 'Xcalibur, Eos, Gemini'
_diffrn_measurement_method '\w scans'
_diffrn_orient_matrix_UB_11 0.0429915000
_diffrn_orient_matrix_UB_12 -0.0966698000
_diffrn_orient_matrix_UB_13 -0.0979719000
_diffrn_orient_matrix_UB_21 -0.0041369000
_diffrn_orient_matrix_UB_22 0.1387372000
_diffrn_orient_matrix_UB_23 -0.1039850000
_diffrn_orient_matrix_UB_31 0.1708902000
_diffrn_orient_matrix_UB_32 -0.0154456000
_diffrn_orient_matrix_UB_33 0.0068107000
_diffrn_radiation_monochromator graphite
_diffrn_radiation_type 'Cu K\a'
_diffrn_radiation_wavelength 1.5418
_diffrn_reflns_av_R_equivalents 0.0313
_diffrn_reflns_av_unetI/netI 0.0391
_diffrn_reflns_limit_h_max 11
_diffrn_reflns_limit_h_min -8
_diffrn_reflns_limit_k_max 12
_diffrn_reflns_limit_k_min -12
_diffrn_reflns_limit_l_max 13
_diffrn_reflns_limit_l_min -13
_diffrn_reflns_number 6973
_diffrn_reflns_theta_full 75.4347
_diffrn_reflns_theta_max 75.43
_diffrn_reflns_theta_min 4.10
_diffrn_source 'Enhance (Cu) X-ray Source'
_exptl_absorpt_coefficient_mu 3.209
_exptl_absorpt_correction_T_max 1.00000
_exptl_absorpt_correction_T_min 0.39417
_exptl_absorpt_correction_type multi-scan
_exptl_absorpt_process_details
;
CrysAlisPro, Agilent Technologies,
Version 1.171.36.28 (release 01-02-2013 CrysAlis171 .NET)
(compiled Feb  1 2013,16:14:44)
Empirical absorption correction using spherical harmonics,
 implemented in SCALE3 ABSPACK scaling algorithm.
;
_exptl_crystal_colour 'clear light yellow'
_exptl_crystal_colour_lustre clear
_exptl_crystal_colour_modifier light
_exptl_crystal_colour_primary yellow
_exptl_crystal_density_diffrn 1.4955
_exptl_crystal_description needle
_exptl_crystal_F_000 419.7381
_exptl_crystal_size_max 0.25
_exptl_crystal_size_mid 0.2
_exptl_crystal_size_min 0.18
_refine_diff_density_max 0.6467
_refine_diff_density_min -0.5938
_refine_diff_density_rms 0.0729
_refine_ls_d_res_high 0.7965
_refine_ls_d_res_low 10.7709
_refine_ls_goodness_of_fit_ref 1.0518
_refine_ls_hydrogen_treatment constr
_refine_ls_matrix_type full
_refine_ls_number_constraints 34
_refine_ls_number_parameters 234
_refine_ls_number_reflns 3753
_refine_ls_number_restraints 0
_refine_ls_restrained_S_all 1.0518
_refine_ls_R_factor_all 0.0483
_refine_ls_R_factor_gt 0.0435
_refine_ls_shift/su_max 0.0000
_refine_ls_shift/su_mean 0.0000
_refine_ls_structure_factor_coef Fsqd
_refine_ls_weighting_details 'w=1/[\s^2^(Fo^2^)+(0.0746P)^2^+0.1735P] where P=(Fo^2^+2Fc^2^)/3'
_refine_ls_weighting_scheme calc
_refine_ls_wR_factor_ref 0.1277
_reflns_Friedel_coverage 0.0
_reflns_limit_h_max 11
_reflns_limit_h_min -11
_reflns_limit_k_max 12
_reflns_limit_k_min -11
_reflns_limit_l_max 13
_reflns_limit_l_min 0
_reflns_number_gt 3290
_reflns_number_total 3753
_reflns_threshold_expression I>=2u(I)
_cod_data_source_file c5ra15127a2.cif
_cod_data_source_block exp_592
_cod_database_code 7222232
_chemical_oxdiff_formula 'C H O N Br'
_reflns_odcompleteness_completeness 93.08
_reflns_odcompleteness_iscentric 1
_reflns_odcompleteness_theta 80.95
_olex2_refinement_description
;
1. Fixed Uiso
 At 1.2 times of:
  All C(H) groups, All C(H,H) groups, All N(H) groups
2.a Ternary CH refined with riding coordinates:
 C4(H4)
2.b Secondary CH2 refined with riding coordinates:
 C2(H2a,H2b), C8(H8a,H8b), C7(H7a,H7b), C3(H3a,H3b)
2.c Aromatic/amide H refined with riding coordinates:
 N18(H18), C15(H15), C24(H24), C9(H9), C25(H25), C14(H14), C21(H21), C22(H22),
 C12(H12), C11(H11)
;

loop_
_space_group_symop_id
_space_group_symop_operation_xyz
1 x,y,z
2 -x,-y,-z

loop_
_atom_site_label
_atom_site_type_symbol
_atom_site_fract_x
_atom_site_fract_y
_atom_site_fract_z
_atom_site_U_iso_or_equiv
_atom_site_adp_type
_atom_site_occupancy
_atom_site_refinement_flags_posn
Br26 Br -0.23665(3) 0.21237(4) 0.85112(3) 0.06340(15) Uani 1.000000 .
O19 O 1.4135(2) 0.0758(3) 0.2837(2) 0.0631(6) Uani 1.000000 .
O17 O 0.3458(2) 0.4041(3) 0.4054(2) 0.0711(7) Uani 1.000000 .
N1 N 1.1127(2) 0.3092(2) 0.10140(17) 0.0373(4) Uani 1.000000 .
C23 C -0.0432(3) 0.2139(3) 0.7587(2) 0.0406(5) Uani 1.000000 .
N18 N 0.3905(2) 0.2125(2) 0.5705(2) 0.0463(5) Uani 1.000000 .
H18 H 0.4621(2) 0.1427(2) 0.6044(2) 0.0555(6) Uiso 1.000000 R
C15 C 0.8655(3) 0.1799(3) 0.4782(2) 0.0408(5) Uani 1.000000 .
H15 H 0.9349(3) 0.1302(3) 0.5360(2) 0.0490(6) Uiso 1.000000 R
C24 C 0.0728(3) 0.0862(3) 0.7722(2) 0.0443(5) Uani 1.000000 .
H24 H 0.0561(3) 0.0001(3) 0.8251(2) 0.0531(6) Uiso 1.000000 R
C9 C 1.0863(2) 0.1886(3) 0.3228(2) 0.0383(5) Uani 1.000000 .
H9 H 1.1424(2) 0.1337(3) 0.3884(2) 0.0460(6) Uiso 1.000000 R
C10 C 0.9206(2) 0.2282(3) 0.3557(2) 0.0361(4) Uani 1.000000 .
C25 C 0.2142(3) 0.0882(3) 0.7060(2) 0.0425(5) Uani 1.000000 .
H25 H 0.2924(3) 0.0023(3) 0.7134(2) 0.0510(6) Uiso 1.000000 R
C6 C 1.1702(2) 0.2178(2) 0.2148(2) 0.0362(4) Uani 1.000000 .
C20 C 0.2405(2) 0.2170(3) 0.6286(2) 0.0386(5) Uani 1.000000 .
C5 C 1.3404(3) 0.1619(3) 0.2029(2) 0.0423(5) Uani 1.000000 .
C2 C 1.1673(3) 0.2296(3) 0.0000(3) 0.0515(6) Uani 1.000000 .
H2a H 1.1262(3) 0.1433(3) 0.0182(3) 0.0618(7) Uiso 1.000000 R
H2b H 1.1291(3) 0.2925(3) -0.0760(3) 0.0618(7) Uiso 1.000000 R
C8 C 1.1753(3) 0.4395(3) 0.0719(3) 0.0484(6) Uani 1.000000 .
H8a H 1.1412(3) 0.5017(3) -0.0057(3) 0.0581(7) Uiso 1.000000 R
H8b H 1.1367(3) 0.4958(3) 0.1365(3) 0.0581(7) Uiso 1.000000 R
C14 C 0.7109(3) 0.2036(3) 0.5164(2) 0.0438(5) Uani 1.000000 .
H14 H 0.6777(3) 0.1694(3) 0.5989(2) 0.0525(6) Uiso 1.000000 R
C21 C 0.1223(3) 0.3449(3) 0.6148(2) 0.0438(5) Uani 1.000000 .
H21 H 0.1389(3) 0.4315(3) 0.5627(2) 0.0525(6) Uiso 1.000000 R
C16 C 0.4350(3) 0.3060(3) 0.4667(2) 0.0459(6) Uani 1.000000 .
C22 C -0.0205(3) 0.3420(3) 0.6797(2) 0.0451(5) Uani 1.000000 .
H22 H -0.1006(3) 0.4263(3) 0.6699(2) 0.0541(6) Uiso 1.000000 R
C7 C 1.3515(4) 0.3966(4) 0.0606(3) 0.0646(9) Uani 1.000000 .
H7a H 1.3917(4) 0.4434(4) -0.0203(3) 0.0775(10) Uiso 1.000000 R
H7b H 1.3873(4) 0.4297(4) 0.1234(3) 0.0775(10) Uiso 1.000000 R
C13 C 0.6044(3) 0.2784(3) 0.4322(2) 0.0407(5) Uani 1.000000 .
C3 C 1.3425(4) 0.1812(5) -0.0199(3) 0.0712(9) Uani 1.000000 .
H3a H 1.3757(4) 0.0751(5) -0.0113(3) 0.0855(11) Uiso 1.000000 R
H3b H 1.3789(4) 0.2268(5) -0.1027(3) 0.0855(11) Uiso 1.000000 R
C4 C 1.4075(3) 0.2290(3) 0.0779(3) 0.0516(6) Uani 1.000000 .
H4 H 1.5195(3) 0.1978(3) 0.0704(3) 0.0619(8) Uiso 1.000000 R
C12 C 0.6581(3) 0.3303(4) 0.3104(2) 0.0564(8) Uani 1.000000 .
H12 H 0.5883(3) 0.3835(4) 0.2537(2) 0.0677(9) Uiso 1.000000 R
C11 C 0.8127(3) 0.3048(4) 0.2714(2) 0.0541(7) Uani 1.000000 .
H11 H 0.8455(3) 0.3387(4) 0.1887(2) 0.0649(9) Uiso 1.000000 R

loop_
_atom_site_aniso_label
_atom_site_aniso_U_11
_atom_site_aniso_U_22
_atom_site_aniso_U_33
_atom_site_aniso_U_12
_atom_site_aniso_U_13
_atom_site_aniso_U_23
Br26 0.03959(19) 0.0734(2) 0.0720(2) -0.01742(15) 0.01996(14) -0.01842(17)
O19 0.0307(9) 0.0688(13) 0.0681(13) -0.0014(8) -0.0123(8) 0.0183(10)
O17 0.0313(9) 0.0828(15) 0.0631(12) 0.0060(9) 0.0033(8) 0.0241(11)
N1 0.0279(8) 0.0443(10) 0.0336(9) -0.0076(7) -0.0036(7) 0.0019(7)
C23 0.0286(10) 0.0570(13) 0.0380(11) -0.0121(9) 0.0047(8) -0.0170(10)
N18 0.0266(9) 0.0519(11) 0.0456(11) -0.0010(8) -0.0001(8) 0.0051(9)
C15 0.0319(11) 0.0538(13) 0.0317(10) -0.0072(9) -0.0053(8) -0.0021(9)
C24 0.0400(12) 0.0450(12) 0.0457(12) -0.0132(10) 0.0022(9) -0.0069(10)
C9 0.0285(10) 0.0431(11) 0.0371(10) -0.0065(8) -0.0082(8) 0.0040(8)
C10 0.0287(10) 0.0416(11) 0.0338(10) -0.0085(8) -0.0034(8) -0.0002(8)
C25 0.0312(11) 0.0428(12) 0.0461(12) -0.0032(9) -0.0015(9) -0.0042(10)
C6 0.0250(10) 0.0383(10) 0.0392(11) -0.0055(8) -0.0055(8) 0.0020(8)
C20 0.0264(10) 0.0492(12) 0.0349(10) -0.0061(9) -0.0008(8) -0.0041(9)
C5 0.0266(11) 0.0430(12) 0.0486(13) -0.0051(9) -0.0044(9) 0.0031(10)
C2 0.0475(14) 0.0647(16) 0.0441(13) -0.0162(12) -0.0065(10) -0.0109(11)
C8 0.0486(14) 0.0400(12) 0.0496(13) -0.0109(10) -0.0048(11) 0.0035(10)
C14 0.0339(11) 0.0591(14) 0.0310(10) -0.0077(10) -0.0006(8) -0.0018(9)
C21 0.0335(11) 0.0462(12) 0.0404(11) -0.0033(9) 0.0019(9) 0.0006(9)
C16 0.0284(11) 0.0553(14) 0.0424(12) -0.0025(10) -0.0012(9) 0.0010(10)
C22 0.0331(11) 0.0516(13) 0.0408(11) 0.0015(9) -0.0008(9) -0.0070(10)
C7 0.0509(16) 0.0669(18) 0.075(2) -0.0340(14) -0.0190(14) 0.0172(15)
C13 0.0280(10) 0.0470(12) 0.0389(11) -0.0052(9) -0.0003(8) -0.0006(9)
C3 0.0533(17) 0.091(2) 0.0590(18) 0.0063(16) 0.0021(14) -0.0287(17)
C4 0.0211(10) 0.0695(17) 0.0515(14) -0.0062(10) 0.0019(9) 0.0017(12)
C12 0.0291(11) 0.0763(18) 0.0427(13) -0.0046(11) -0.0056(9) 0.0188(12)
C11 0.0306(12) 0.0763(18) 0.0374(12) -0.0097(11) -0.0034(9) 0.0176(12)

loop_
_atom_type_symbol
_atom_type_scat_dispersion_real
_atom_type_scat_dispersion_imag
_atom_type_scat_source
_atom_type_scat_dispersion_source
H 0.00000 0.00000 'International Tables Volume C Table 6.1.1.4 (pp. 500-502)' 'Henke, Gullikson and Davis, At. Data and Nucl. Data Tables, 1993, 54, 2'
C 0.01920 0.00962 'International Tables Volume C Table 6.1.1.4 (pp. 500-502)' 'Henke, Gullikson and Davis, At. Data and Nucl. Data Tables, 1993, 54, 2'
Br -0.67402 1.33011 'International Tables Volume C Table 6.1.1.4 (pp. 500-502)' 'Henke, Gullikson and Davis, At. Data and Nucl. Data Tables, 1993, 54, 2'
O 0.05239 0.03377 'International Tables Volume C Table 6.1.1.4 (pp. 500-502)' 'Henke, Gullikson and Davis, At. Data and Nucl. Data Tables, 1993, 54, 2'
N 0.03256 0.01839 'International Tables Volume C Table 6.1.1.4 (pp. 500-502)' 'Henke, Gullikson and Davis, At. Data and Nucl. Data Tables, 1993, 54, 2'

loop_
_geom_angle_atom_site_label_1
_geom_angle_atom_site_label_2
_geom_angle_atom_site_label_3
_geom_angle
C2 N1 C6 109.7(2)
C8 N1 C6 107.48(18)
C8 N1 C2 108.2(2)
C24 C23 Br26 119.26(19)
C22 C23 Br26 119.63(18)
C22 C23 C24 121.1(2)
C16 N18 C20 127.5(2)
C14 C15 C10 121.9(2)
C25 C24 C23 119.1(2)
C6 C9 C10 130.91(19)
C9 C10 C15 117.62(19)
C11 C10 C15 117.5(2)
C11 C10 C9 124.7(2)
C20 C25 C24 120.7(2)
C9 C6 N1 125.57(19)
C5 C6 N1 113.04(19)
C5 C6 C9 121.32(19)
C25 C20 N18 117.3(2)
C21 C20 N18 122.9(2)
C21 C20 C25 119.8(2)
C6 C5 O19 124.8(2)
C4 C5 O19 125.1(2)
C4 C5 C6 110.15(19)
C3 C2 N1 112.6(2)
C7 C8 N1 111.6(2)
C13 C14 C15 120.4(2)
C22 C21 C20 119.4(2)
N18 C16 O17 123.4(2)
C13 C16 O17 121.7(2)
C13 C16 N18 114.9(2)
C21 C22 C23 119.8(2)
C4 C7 C8 108.9(2)
C16 C13 C14 123.2(2)
C12 C13 C14 118.2(2)
C12 C13 C16 118.5(2)
C4 C3 C2 108.2(2)
C7 C4 C5 107.9(2)
C3 C4 C5 107.4(3)
C3 C4 C7 108.0(3)
C11 C12 C13 121.6(2)
C12 C11 C10 120.4(2)

loop_
_geom_bond_atom_site_label_1
_geom_bond_atom_site_label_2
_geom_bond_distance
Br26 C23 1.897(2)
O19 C5 1.216(3)
O17 C16 1.214(3)
N1 C6 1.441(3)
N1 C2 1.465(3)
N1 C8 1.467(3)
C23 C24 1.381(4)
C23 C22 1.379(4)
N18 C20 1.412(3)
N18 C16 1.365(3)
C15 C10 1.391(3)
C15 C14 1.379(3)
C24 C25 1.382(3)
C9 C10 1.464(3)
C9 C6 1.332(3)
C10 C11 1.404(3)
C25 C20 1.387(3)
C6 C5 1.494(3)
C20 C21 1.394(3)
C5 C4 1.497(3)
C2 C3 1.535(4)
C8 C7 1.540(4)
C14 C13 1.391(3)
C21 C22 1.389(3)
C16 C13 1.498(3)
C7 C4 1.530(5)
C13 C12 1.388(3)
C3 C4 1.539(5)
C12 C11 1.381(3)
